data_4331444
loop_
_publ_author_name
'Fawcett, J.'
'Christe, K.O.'
'Russell, D.R.'
'Thorup, N.'
'David, L.M.'

_publ_section_title
;
 Crystal structure of (N F4)(+) salts
;
_journal_name_full 'Inorganic Chemistry'
_journal_page_first 2450
_journal_page_last 2454
_journal_paper_doi 10.1021/ic00287a016
_journal_volume 27
_journal_year 1988
_chemical_formula_sum 'B F8 N'
_chemical_name_systematic '(N F4) (B F4)'
_space_group_IT_number 113
_symmetry_space_group_name_Hall 'P -4 2ab'
_symmetry_space_group_name_H-M 'P -4 21 m'
_cell_angle_alpha 90
_cell_angle_beta 90
_cell_angle_gamma 90
_cell_formula_units_Z 4
_cell_length_a 9.92
_cell_length_b 9.92
_cell_length_c 6.23
_cell_volume 613.072
_citation_journal_id_ASTM INOCAJ
_cod_data_source_file boron0-1_228.cif
_cod_data_source_block B1F8N1
_cod_original_cell_volume 613.0719
_cod_original_formula_sum 'B1 F8 N1'
_cod_database_code 4331444

loop_
_symmetry_equiv_pos_as_xyz
x,y,z
y,-x,-z
-x,-y,z
-y,x,-z
x+1/2,-y+1/2,-z
-y+1/2,-x+1/2,z
-x+1/2,y+1/2,-z
y+1/2,x+1/2,z

loop_
_atom_site_label
_atom_site_type_symbol
_atom_site_fract_x
_atom_site_fract_y
_atom_site_fract_z
_atom_site_occupancy
_atom_site_U_iso_or_equiv
N2 N+5 0 0.5 -0.0172 1 0.0
F1 F-1 -0.0641 0.0874 0.1401 1 0.0
N1 N+5 0 0 0 1 0.0
F2 F-1 0.0737 0.5737 0.1221 1 0.0
F4 F-1 0.2789 0.6205 -0.3101 1 0.0
B1 B+3 0.246 0.746 -0.3961 1 0.0
F5 F-1 0.246 0.746 -0.6591 1 0.0
F6 F-1 0.3321 0.8321 -0.3039 1 0.0
F3 F-1 0.0759 0.4241 -0.1668 1 0.0
